data_4079849
loop_
_publ_author_name
'Xu, Xiangya'
'Kim, Seung Hyo'
'Zhang, Xi'
'Das, Atanu Kumar'
'Hirao, Hajime'
'Hong, Soon Hyeok'

_publ_section_title
;
 Abnormal N-Heterocyclic Carbene Gold(I) Complexes: Synthesis, Structure,
 and Catalysis in Hydration of Alkynes
;
_journal_issue 1
_journal_name_full Organometallics
_journal_page_first 164
_journal_paper_doi 10.1021/om3009603
_journal_volume 32
_journal_year 2013
_chemical_formula_sum 'C20 H22 Au Cl3 N2'
_chemical_formula_weight 593.71
_chemical_name_systematic
; 
 ? 
;
_space_group_IT_number 2
_symmetry_cell_setting triclinic
_symmetry_space_group_name_Hall '-P 1'
_symmetry_space_group_name_H-M 'P -1'
_atom_sites_solution_hydrogens geom
_atom_sites_solution_primary direct
_atom_sites_solution_secondary difmap
_audit_creation_method SHELXL-97
_cell_angle_alpha 86.645(11)
_cell_angle_beta 69.053(9)
_cell_angle_gamma 76.210(9)
_cell_formula_units_Z 2
_cell_length_a 9.4462(19)
_cell_length_b 9.778(2)
_cell_length_c 12.372(3)
_cell_measurement_reflns_used 9267
_cell_measurement_temperature 296(2)
_cell_measurement_theta_max 33.35
_cell_measurement_theta_min 2.74
_cell_volume 1036.0(4)
_computing_cell_refinement 'Bruker SAINT'
_computing_data_collection 'Bruker APEX2'
_computing_data_reduction 'Bruker SAINT'
_computing_molecular_graphics 'Bruker SHELXTL'
_computing_publication_material 'Bruker SHELXTL'
_computing_structure_refinement 'SHELXL-97 (Sheldrick, 2008)'
_computing_structure_solution 'SHELXS-97 (Sheldrick, 2008)'
_diffrn_ambient_temperature 296(2)
_diffrn_measured_fraction_theta_full 0.971
_diffrn_measured_fraction_theta_max 0.971
_diffrn_measurement_device_type 'Bruker APEX-II CCD'
_diffrn_measurement_method '\f and \w scans'
_diffrn_radiation_monochromator graphite
_diffrn_radiation_source 'fine-focus sealed tube'
_diffrn_radiation_type MoK\a
_diffrn_radiation_wavelength 0.71073
_diffrn_reflns_av_R_equivalents 0.0335
_diffrn_reflns_av_sigmaI/netI 0.0263
_diffrn_reflns_limit_h_max 12
_diffrn_reflns_limit_h_min -11
_diffrn_reflns_limit_k_max 12
_diffrn_reflns_limit_k_min -12
_diffrn_reflns_limit_l_max 15
_diffrn_reflns_limit_l_min -15
_diffrn_reflns_number 21315
_diffrn_reflns_theta_full 27.00
_diffrn_reflns_theta_max 27.00
_diffrn_reflns_theta_min 1.76
_exptl_absorpt_coefficient_mu 7.493
_exptl_absorpt_correction_T_max 0.6620
_exptl_absorpt_correction_T_min 0.2121
_exptl_absorpt_correction_type multi-scan
_exptl_absorpt_process_details sadabs
_exptl_crystal_colour colourless
_exptl_crystal_density_diffrn 1.903
_exptl_crystal_density_method 'not measured'
_exptl_crystal_description needle
_exptl_crystal_F_000 572
_exptl_crystal_size_max 0.30
_exptl_crystal_size_mid 0.08
_exptl_crystal_size_min 0.06
_refine_diff_density_max 3.602
_refine_diff_density_min -1.798
_refine_diff_density_rms 0.334
_refine_ls_extinction_method none
_refine_ls_goodness_of_fit_ref 1.204
_refine_ls_hydrogen_treatment constr
_refine_ls_matrix_type full
_refine_ls_number_parameters 248
_refine_ls_number_reflns 4396
_refine_ls_number_restraints 51
_refine_ls_restrained_S_all 1.201
_refine_ls_R_factor_all 0.0403
_refine_ls_R_factor_gt 0.0355
_refine_ls_shift/su_max 0.002
_refine_ls_shift/su_mean 0.000
_refine_ls_structure_factor_coef Fsqd
_refine_ls_weighting_details 'calc w=1/[\s^2^(Fo^2^)+(0.0605P)^2^+7.8888P] where P=(Fo^2^+2Fc^2^)/3'
_refine_ls_weighting_scheme calc
_refine_ls_wR_factor_gt 0.1001
_refine_ls_wR_factor_ref 0.1132
_reflns_number_gt 4115
_reflns_number_total 4396
_reflns_threshold_expression >2sigma(I)
_cod_data_source_file om3009603_si_002.cif
_cod_data_source_block Complex-5
_cod_depositor_comments
;
The following automatic conversions were performed:

'_symmetry_cell_setting' value 'Triclinic' changed to 'triclinic'
according to /home/saulius/struct/CIF-dictionaries/cif_core.dic
dictionary named 'cif_core.dic' version 2.4.2 from 2011-04-26.

Automatic conversion script
Id: cif_fix_values 1891 2012-01-12 08:04:46Z andrius 
;
_cod_original_sg_symbol_H-M P-1
_cod_database_code 4079849

loop_
_symmetry_equiv_pos_as_xyz
'x, y, z'
'-x, -y, -z'

loop_
_atom_site_label
_atom_site_type_symbol
_atom_site_fract_x
_atom_site_fract_y
_atom_site_fract_z
_atom_site_U_iso_or_equiv
_atom_site_adp_type
_atom_site_occupancy
_atom_site_symmetry_multiplicity
_atom_site_calc_flag
_atom_site_refinement_flags
_atom_site_disorder_assembly
_atom_site_disorder_group
Au1 Au 0.67222(3) 0.54586(3) 0.39427(2) 0.01619(11) Uani 1 1 d . . .
C1 C 0.7317(8) 0.4248(7) 0.5149(6) 0.0156(13) Uani 1 1 d . . .
C2 C 0.7665(8) 0.2802(7) 0.5184(6) 0.0161(13) Uani 1 1 d . . .
C3 C 0.7748(8) 0.1752(7) 0.4345(6) 0.0186(14) Uani 1 1 d . . .
C4 C 0.8534(9) 0.1901(8) 0.3163(6) 0.0219(15) Uani 1 1 d . . .
H4 H 0.9029 0.2639 0.2920 0.026 Uiso 1 1 calc R . .
C5 C 0.8581(10) 0.0953(9) 0.2353(7) 0.0276(17) Uani 1 1 d . . .
H5 H 0.9082 0.1071 0.1568 0.033 Uiso 1 1 calc R . .
C6 C 0.7875(10) -0.0180(8) 0.2714(8) 0.0292(17) Uani 1 1 d . . .
H6 H 0.7929 -0.0828 0.2172 0.035 Uiso 1 1 calc R . .
C7 C 0.7094(10) -0.0332(8) 0.3882(8) 0.0268(17) Uani 1 1 d . . .
H7 H 0.6621 -0.1084 0.4124 0.032 Uiso 1 1 calc R . .
C8 C 0.7017(9) 0.0632(8) 0.4692(7) 0.0219(15) Uani 1 1 d . . .
H8 H 0.6473 0.0532 0.5473 0.026 Uiso 1 1 calc R . .
C9 C 0.8333(10) 0.1014(8) 0.6650(7) 0.0245(15) Uani 1 1 d . . .
H9A H 0.8988 0.1014 0.7091 0.037 Uiso 1 1 calc R . .
H9B H 0.8876 0.0353 0.6009 0.037 Uiso 1 1 calc R . .
H9C H 0.7396 0.0749 0.7135 0.037 Uiso 1 1 calc R . .
C10 C 0.7768(8) 0.3614(7) 0.6792(6) 0.0165(13) Uani 1 1 d . . .
C11 C 0.7956(9) 0.3667(7) 0.7918(6) 0.0192(14) Uani 1 1 d . . .
C12 C 0.9358(9) 0.3802(8) 0.7951(7) 0.0256(16) Uani 1 1 d . . .
H12 H 1.0171 0.3882 0.7270 0.031 Uiso 1 1 calc R . .
C13 C 0.9546(10) 0.3815(9) 0.9036(8) 0.0307(18) Uani 1 1 d . . .
H13 H 1.0510 0.3837 0.9067 0.037 Uiso 1 1 calc R . .
C14 C 0.8300(12) 0.3797(10) 1.0048(8) 0.037(2) Uani 1 1 d . . .
H14 H 0.8407 0.3855 1.0761 0.044 Uiso 1 1 calc R . .
C15 C 0.6887(13) 0.3692(14) 0.9996(8) 0.052(3) Uani 1 1 d . . .
H15 H 0.6056 0.3656 1.0677 0.063 Uiso 1 1 calc R . .
C16 C 0.6703(12) 0.3639(12) 0.8943(8) 0.042(2) Uani 1 1 d . . .
H16 H 0.5746 0.3586 0.8916 0.051 Uiso 1 1 calc R . .
C17 C 0.7127(8) 0.6192(7) 0.6548(7) 0.0192(14) Uani 1 1 d . . .
H17 H 0.7219 0.6162 0.7313 0.023 Uiso 1 1 calc R . .
C18 C 0.8388(9) 0.6880(8) 0.5744(8) 0.0267(16) Uani 1 1 d . . .
H18A H 0.9394 0.6328 0.5705 0.040 Uiso 1 1 calc R . .
H18B H 0.8240 0.7812 0.6037 0.040 Uiso 1 1 calc R . .
H18C H 0.8327 0.6935 0.4985 0.040 Uiso 1 1 calc R . .
C19 C 0.5476(9) 0.7013(8) 0.6693(7) 0.0235(15) Uani 1 1 d . . .
H19A H 0.5385 0.7174 0.5945 0.035 Uiso 1 1 calc R . .
H19B H 0.5262 0.7901 0.7082 0.035 Uiso 1 1 calc R . .
H19C H 0.4744 0.6481 0.7142 0.035 Uiso 1 1 calc R . .
C20 C 0.684(3) 0.8770(17) 1.0076(16) 0.127(7) Uani 1 1 d DU . .
H20A H 0.7615 0.8067 1.0280 0.152 Uiso 1 1 calc R A 1
H20B H 0.5866 0.8889 1.0726 0.152 Uiso 1 1 calc R A 1
Cl1 Cl 0.6052(2) 0.67951(19) 0.25202(15) 0.0225(4) Uani 1 1 d . . .
Cl2 Cl 0.662(5) 0.817(3) 0.896(2) 0.155(9) Uani 0.38(3) 1 d PDU B 1
Cl2A Cl 0.7546(18) 0.7657(15) 0.8935(8) 0.105(5) Uani 0.62(3) 1 d PDU B 2
Cl3 Cl 0.7391(7) 1.0287(5) 0.9891(3) 0.1000(15) Uani 1 1 d DU B .
N1 N 0.7933(7) 0.2432(6) 0.6215(5) 0.0172(12) Uani 1 1 d . . .
N2 N 0.7402(7) 0.4720(6) 0.6161(5) 0.0165(11) Uani 1 1 d . . .

loop_
_atom_site_aniso_label
_atom_site_aniso_U_11
_atom_site_aniso_U_22
_atom_site_aniso_U_33
_atom_site_aniso_U_23
_atom_site_aniso_U_13
_atom_site_aniso_U_12
Au1 0.01691(16) 0.01493(15) 0.02143(15) 0.00501(9) -0.01176(11) -0.00577(10)
C1 0.012(3) 0.014(3) 0.023(3) 0.003(2) -0.009(3) -0.003(2)
C2 0.012(3) 0.016(3) 0.021(3) 0.005(2) -0.008(3) -0.004(2)
C3 0.017(3) 0.017(3) 0.024(3) 0.001(3) -0.013(3) 0.001(3)
C4 0.026(4) 0.018(3) 0.025(4) 0.005(3) -0.014(3) -0.006(3)
C5 0.029(4) 0.030(4) 0.028(4) 0.002(3) -0.019(3) -0.001(3)
C6 0.035(5) 0.020(4) 0.041(5) -0.001(3) -0.027(4) -0.002(3)
C7 0.030(4) 0.017(3) 0.044(5) 0.004(3) -0.024(4) -0.007(3)
C8 0.020(4) 0.023(4) 0.028(4) 0.007(3) -0.016(3) -0.006(3)
C9 0.029(4) 0.017(3) 0.030(4) 0.005(3) -0.016(3) -0.001(3)
C10 0.010(3) 0.018(3) 0.026(3) 0.004(3) -0.011(3) -0.005(2)
C11 0.021(4) 0.017(3) 0.021(3) 0.004(3) -0.010(3) -0.004(3)
C12 0.023(4) 0.031(4) 0.030(4) -0.001(3) -0.022(3) 0.002(3)
C13 0.029(4) 0.035(4) 0.036(4) 0.000(3) -0.023(4) -0.003(3)
C14 0.054(6) 0.038(5) 0.030(4) 0.004(4) -0.030(4) -0.009(4)
C15 0.051(6) 0.095(9) 0.021(4) 0.014(5) -0.012(4) -0.042(6)
C16 0.038(5) 0.077(7) 0.026(4) 0.012(4) -0.017(4) -0.032(5)
C17 0.018(3) 0.016(3) 0.030(4) 0.001(3) -0.017(3) -0.004(3)
C18 0.022(4) 0.022(4) 0.041(4) 0.005(3) -0.015(3) -0.008(3)
C19 0.022(4) 0.020(3) 0.030(4) 0.000(3) -0.013(3) -0.001(3)
C20 0.194(16) 0.127(13) 0.076(10) 0.011(10) -0.037(11) -0.087(12)
Cl1 0.0234(9) 0.0252(9) 0.0242(8) 0.0079(7) -0.0143(7) -0.0080(7)
Cl2 0.19(2) 0.149(15) 0.102(11) 0.008(11) -0.024(13) -0.036(16)
Cl2A 0.118(9) 0.110(8) 0.078(5) -0.053(5) 0.009(5) -0.063(6)
Cl3 0.165(5) 0.088(3) 0.057(2) 0.0100(19) -0.031(2) -0.063(3)
N1 0.017(3) 0.014(3) 0.023(3) 0.006(2) -0.012(2) -0.003(2)
N2 0.018(3) 0.014(3) 0.022(3) 0.005(2) -0.012(2) -0.005(2)

loop_
_atom_type_symbol
_atom_type_description
_atom_type_scat_dispersion_real
_atom_type_scat_dispersion_imag
_atom_type_scat_source
C C 0.0033 0.0016 'International Tables Vol C Tables 4.2.6.8 and 6.1.1.4'
H H 0.0000 0.0000 'International Tables Vol C Tables 4.2.6.8 and 6.1.1.4'
N N 0.0061 0.0033 'International Tables Vol C Tables 4.2.6.8 and 6.1.1.4'
Cl Cl 0.1484 0.1585 'International Tables Vol C Tables 4.2.6.8 and 6.1.1.4'
Au Au -2.0133 8.8022 'International Tables Vol C Tables 4.2.6.8 and 6.1.1.4'

loop_
_geom_angle_atom_site_label_1
_geom_angle_atom_site_label_2
_geom_angle_atom_site_label_3
_geom_angle
C1 Au1 Cl1 178.34(19)
C2 C1 N2 105.7(6)
C2 C1 Au1 128.0(5)
N2 C1 Au1 126.3(5)
C1 C2 N1 107.6(6)
C1 C2 C3 129.6(6)
N1 C2 C3 122.8(6)
C8 C3 C4 118.8(7)
C8 C3 C2 121.8(7)
C4 C3 C2 119.4(6)
C5 C4 C3 120.4(7)
C5 C4 H4 119.8
C3 C4 H4 119.8
C4 C5 C6 120.1(8)
C4 C5 H5 119.9
C6 C5 H5 119.9
C7 C6 C5 119.8(7)
C7 C6 H6 120.1
C5 C6 H6 120.1
C6 C7 C8 120.2(7)
C6 C7 H7 119.9
C8 C7 H7 119.9
C7 C8 C3 120.7(7)
C7 C8 H8 119.7
C3 C8 H8 119.7
N1 C9 H9A 109.5
N1 C9 H9B 109.5
H9A C9 H9B 109.5
N1 C9 H9C 109.5
H9A C9 H9C 109.5
H9B C9 H9C 109.5
N1 C10 N2 108.0(6)
N1 C10 C11 125.2(6)
N2 C10 C11 126.8(6)
C12 C11 C16 120.4(7)
C12 C11 C10 119.4(7)
C16 C11 C10 120.1(7)
C11 C12 C13 119.2(8)
C11 C12 H12 120.4
C13 C12 H12 120.4
C14 C13 C12 120.1(8)
C14 C13 H13 120.0
C12 C13 H13 120.0
C13 C14 C15 119.7(8)
C13 C14 H14 120.1
C15 C14 H14 120.1
C16 C15 C14 120.6(9)
C16 C15 H15 119.7
C14 C15 H15 119.7
C15 C16 C11 119.8(9)
C15 C16 H16 120.1
C11 C16 H16 120.1
N2 C17 C18 110.3(6)
N2 C17 C19 111.2(6)
C18 C17 C19 113.5(6)
N2 C17 H17 107.1
C18 C17 H17 107.1
C19 C17 H17 107.1
C17 C18 H18A 109.5
C17 C18 H18B 109.5
H18A C18 H18B 109.5
C17 C18 H18C 109.5
H18A C18 H18C 109.5
H18B C18 H18C 109.5
C17 C19 H19A 109.5
C17 C19 H19B 109.5
H19A C19 H19B 109.5
C17 C19 H19C 109.5
H19A C19 H19C 109.5
H19B C19 H19C 109.5
Cl2 C20 Cl3 115.5(15)
Cl2 C20 Cl2A 31.3(12)
Cl3 C20 Cl2A 117.3(13)
Cl2 C20 H20A 108.4
Cl3 C20 H20A 108.4
Cl2A C20 H20A 78.9
Cl2 C20 H20B 108.4
Cl3 C20 H20B 108.4
Cl2A C20 H20B 129.1
H20A C20 H20B 107.5
C10 N1 C2 108.7(6)
C10 N1 C9 123.1(6)
C2 N1 C9 128.2(6)
C10 N2 C1 110.0(6)
C10 N2 C17 122.3(6)
C1 N2 C17 127.6(6)

loop_
_geom_bond_atom_site_label_1
_geom_bond_atom_site_label_2
_geom_bond_distance
Au1 C1 2.005(7)
Au1 Cl1 2.3106(17)
C1 C2 1.376(9)
C1 N2 1.394(9)
C2 N1 1.399(9)
C2 C3 1.470(10)
C3 C8 1.398(10)
C3 C4 1.401(10)
C4 C5 1.387(11)
C4 H4 0.9300
C5 C6 1.397(12)
C5 H5 0.9300
C6 C7 1.386(12)
C6 H6 0.9300
C7 C8 1.387(11)
C7 H7 0.9300
C8 H8 0.9300
C9 N1 1.471(9)
C9 H9A 0.9600
C9 H9B 0.9600
C9 H9C 0.9600
C10 N1 1.342(9)
C10 N2 1.347(9)
C10 C11 1.472(10)
C11 C12 1.376(11)
C11 C16 1.396(12)
C12 C13 1.416(11)
C12 H12 0.9300
C13 C14 1.381(13)
C13 H13 0.9300
C14 C15 1.386(14)
C14 H14 0.9300
C15 C16 1.380(13)
C15 H15 0.9300
C16 H16 0.9300
C17 N2 1.477(9)
C17 C18 1.523(10)
C17 C19 1.526(10)
C17 H17 0.9800
C18 H18A 0.9600
C18 H18B 0.9600
C18 H18C 0.9600
C19 H19A 0.9600
C19 H19B 0.9600
C19 H19C 0.9600
C20 Cl2 1.633(18)
C20 Cl3 1.662(13)
C20 Cl2A 1.668(15)
C20 H20A 0.9700
C20 H20B 0.9700
